data_9008245
loop_
_publ_author_name
'Masse, R.'
'Durif, A.'
'Guitel, J. C.'

_publ_section_title
;
 Structure cristalline du trimetaphosphate CaNH4P3O9; Trimetaphosphates:
 CaKP3O9, CaCsP3O9 et CaNH4P3O9*3H2O
 Note: x(P2) adjusted to match reported bond lengths
;
_journal_name_full 'Zeitschrift fur Kristallographie'
_journal_page_first 113
_journal_page_last 125
_journal_volume 141
_journal_year 1975
_chemical_formula_structural CaNH4P3O9
_chemical_formula_sum 'Ca N O9 P3'
_space_group_IT_number 14
_symmetry_space_group_name_Hall '-P 2n'
_symmetry_space_group_name_H-M 'P 1 1 21/n'
_cell_angle_alpha 90
_cell_angle_beta 90
_cell_angle_gamma 90.11
_cell_formula_units_Z 4
_cell_length_a 7.446
_cell_length_b 12.461
_cell_length_c 10.050
_cell_volume 932.484
_database_code_amcsd 0010771
_exptl_crystal_density_diffrn 2.073
_cod_original_formula_sum 'Ca N P3 O9'
_cod_database_code 9008245
_amcsd_formula_title CaNH4P3O9

loop_
_space_group_symop_operation_xyz
x,y,z
1/2+x,1/2+y,1/2-z
1/2-x,1/2-y,1/2+z
-x,-y,-z

loop_
_atom_site_aniso_label
_atom_site_aniso_U_11
_atom_site_aniso_U_22
_atom_site_aniso_U_33
_atom_site_aniso_U_12
_atom_site_aniso_U_13
_atom_site_aniso_U_23
Ca 0.02163 0.01259 0.01126 0.00000 0.00152 0.00000
NH4 0.02949 0.02281 0.02610 0.00799 0.00265 0.00571
P1 0.01601 0.01259 0.01228 0.00188 0.00076 0.00000
P2 0.01404 0.01495 0.01433 -0.00329 -0.00038 0.00063
P3 0.02163 0.00787 0.01126 0.00094 0.00190 0.00317
O1 0.02219 0.01180 0.02200 -0.00423 0.00455 0.00508
O2 0.02078 0.02124 0.04349 0.00423 0.00796 0.01967
O3 0.01854 0.02281 0.01893 0.00329 -0.00341 0.00952
O4 0.02247 0.02911 0.02354 0.00658 0.00834 0.00508
O5 0.04269 0.02989 0.02456 0.01222 -0.01630 -0.01269
O6 0.06629 0.06372 0.03224 -0.04042 -0.02388 0.00317
O7 0.03960 0.03147 0.02661 0.00000 0.02009 0.00000
O8 0.04354 0.01573 0.01484 0.00282 -0.00569 0.00444
O9 0.03848 0.02045 0.02661 0.00094 0.00265 0.00825

loop_
_atom_site_label
_atom_site_fract_x
_atom_site_fract_y
_atom_site_fract_z
_atom_site_U_iso_or_equiv
_atom_site_type_symbol
_atom_site_attached_hydrogens
Ca 0.24240 0.72280 0.51320 0.01507 Ca 0
NH4 0.22770 0.08390 0.90650 0.02660 N 0
P1 0.06620 0.16490 0.24880 0.01368 P 0
P2 0.46610 0.13270 0.24910 0.01456 P 0
P3 0.21600 -0.04360 0.28610 0.01381 P 0
O1 0.07480 0.05040 0.32180 0.01900 O 0
O2 0.27430 0.18690 0.21520 0.02913 O 0
O3 0.40330 0.01880 0.31130 0.02026 O 0
O4 0.00400 0.24670 0.34700 0.02533 O 0
O5 0.97180 0.15140 0.12100 0.03293 O 0
O6 0.55150 0.19640 0.35200 0.05319 O 0
O7 0.55250 0.11390 0.11900 0.03293 O 0
O8 0.19720 -0.06740 0.14160 0.02533 O 0
O9 0.19750 -0.12730 0.38630 0.02913 O 0

loop_
_cod_changelog_entry_id
_cod_changelog_entry_author
_cod_changelog_entry_date
_cod_changelog_entry_text
1
;cod-tools version 3.8.0
Id: cif_guess_AMCSD_atom_types 9581 2023-05-17 12:35:41Z saulius
;
2023-05-23T09:18:01+03:00
;Derived atom types and hydrogen counts
from atom names that follow the AMCSD naming convention
(Wat == water, O-H == hydroxyl).
;

loop_
_cod_related_entry_id
_cod_related_entry_database
_cod_related_entry_code
1 AMCSD 0010771
